data_4003076
loop_
_publ_author_name
'Febriansyah, Benny'
'Koh, Teck Ming'
'Lekina, Yulia'
'Jamaludin, Nur Fadilah'
'Bruno, Annalisa'
'Ganguly, Rakesh'
'Shen, Ze Xiang'
'Mhaisalkar, Subodh G.'
'England, Jason'

_publ_section_title
;
 Improved Photovoltaic Efficiency and Amplified Photocurrent Generation in
 Mesoporous n = 1 Two-Dimensional Lead--Iodide Perovskite Solar Cells
;
_journal_issue 3
_journal_name_full 'Chemistry of Materials'
_journal_page_first 890
_journal_paper_doi 10.1021/acs.chemmater.8b04064
_journal_volume 31
_journal_year 2019
_chemical_formula_sum 'C7 H12 I4 N2 Pb'
_chemical_formula_weight 838.98
_chemical_name_common shs244m
_space_group_crystal_system monoclinic
_space_group_IT_number 14
_space_group_name_Hall '-P 2ybc'
_space_group_name_H-M_alt 'P 1 21/c 1'
_symmetry_space_group_name_Hall '-P 2ybc'
_symmetry_space_group_name_H-M 'P 1 21/c 1'
_atom_sites_solution_hydrogens geom
_audit_update_record
;
2018-05-07 deposited with the CCDC.
2018-08-23 downloaded from the CCDC.
;
_cell_angle_alpha 90
_cell_angle_beta 90.757(2)
_cell_angle_gamma 90
_cell_formula_units_Z 4
_cell_length_a 6.3354(3)
_cell_length_b 19.8007(9)
_cell_length_c 12.5707(5)
_cell_measurement_reflns_used 9937
_cell_measurement_temperature 100.(2)
_cell_measurement_theta_max 30.9746
_cell_measurement_theta_min 3.2119
_cell_volume 1576.80(12)
_computing_cell_refinement 'SAINT V8.37A (Bruker AXS Inc., 2015)'
_computing_data_collection 'APEX3 (Bruker AXS Inc., 2016)'
_computing_data_reduction 'SAINT V8.37A (Bruker AXS Inc., 2015)'
_computing_molecular_graphics 'XP (Bruker AXS Inc., 2016)'
_computing_publication_material 'APEX3 (Bruker AXS Inc., 2016)'
_computing_structure_refinement 'SHELXL-2014/7 (Sheldrick, 2014)'
_computing_structure_solution 'XS, VERSION 2013/1'
_diffrn_ambient_temperature 100.(2)
_diffrn_detector_area_resol_mean 7.4074
_diffrn_measured_fraction_theta_full 0.997
_diffrn_measured_fraction_theta_max 0.997
_diffrn_measurement_device_type 'Photon II CPADs detector'
_diffrn_measurement_method 'phi and omega scans'
_diffrn_radiation_monochromator 'Multilayer Mirror'
_diffrn_radiation_type MoK\a
_diffrn_radiation_wavelength 0.71073
_diffrn_reflns_av_R_equivalents 0.0453
_diffrn_reflns_av_unetI/netI 0.0236
_diffrn_reflns_limit_h_max 9
_diffrn_reflns_limit_h_min -9
_diffrn_reflns_limit_k_max 28
_diffrn_reflns_limit_k_min -28
_diffrn_reflns_limit_l_max 18
_diffrn_reflns_limit_l_min -18
_diffrn_reflns_number 45149
_diffrn_reflns_theta_full 31.03
_diffrn_reflns_theta_max 31.03
_diffrn_reflns_theta_min 2.62
_diffrn_source 'Incoatec microfocus source'
_diffrn_source_type 'Bruker D8 Quest'
_exptl_absorpt_coefficient_mu 18.505
_exptl_absorpt_correction_T_max 0.50
_exptl_absorpt_correction_T_min 0.07
_exptl_absorpt_correction_type multi-scan
_exptl_absorpt_process_details
;
;
_exptl_crystal_colour red
_exptl_crystal_density_diffrn 3.534
_exptl_crystal_density_method 'not measured'
_exptl_crystal_description plate
_exptl_crystal_F_000 1448
_exptl_crystal_size_max 0.291
_exptl_crystal_size_mid 0.150
_exptl_crystal_size_min 0.044
_refine_diff_density_max 3.779
_refine_diff_density_min -1.824
_refine_ls_extinction_method none
_refine_ls_goodness_of_fit_ref 1.294
_refine_ls_hydrogen_treatment constr
_refine_ls_matrix_type full
_refine_ls_number_parameters 128
_refine_ls_number_reflns 5027
_refine_ls_number_restraints 0
_refine_ls_restrained_S_all 1.294
_refine_ls_R_factor_all 0.0309
_refine_ls_R_factor_gt 0.0298
_refine_ls_shift/su_max 0.003
_refine_ls_shift/su_mean 0.000
_refine_ls_structure_factor_coef Fsqd
_refine_ls_weighting_details 'w=1/[\s^2^(Fo^2^)+(0.0213P)^2^+19.5793P] where P=(Fo^2^+2Fc^2^)/3'
_refine_ls_weighting_scheme calc
_refine_ls_wR_factor_gt 0.0801
_refine_ls_wR_factor_ref 0.0806
_reflns_number_gt 4879
_reflns_number_total 5027
_reflns_threshold_expression 'I > 2\s(I)'
_cod_data_source_file cm8b04064_si_002.cif
_cod_data_source_block (PyrEA)[PbI4](1)
_cod_database_code 4003076

loop_
_space_group_symop_operation_xyz
'x, y, z'
'-x, y+1/2, -z+1/2'
'-x, -y, -z'
'x, -y-1/2, z-1/2'

loop_
_atom_site_type_symbol
_atom_site_label
_atom_site_fract_x
_atom_site_fract_y
_atom_site_fract_z
_atom_site_U_iso_or_equiv
_atom_site_adp_type
_atom_site_calc_flag
_atom_site_refinement_flags_adp
_atom_site_refinement_flags_posn
_atom_site_occupancy
C C1 0.0810(10) 0.4691(3) 0.6535(5) 0.0170(11) Uani d . . 1
H H1 0.2003 0.4874 0.6188 0.02 Uiso calc U R 1
C C2 -0.0447(10) 0.4237(3) 0.6013(5) 0.0176(11) Uani d . . 1
H H2 -0.0137 0.4104 0.5306 0.021 Uiso calc U R 1
C C3 -0.2191(11) 0.3973(3) 0.6530(5) 0.0192(12) Uani d . . 1
H H3 -0.3083 0.3656 0.6179 0.023 Uiso calc U R 1
C C4 -0.2618(10) 0.4175(3) 0.7561(5) 0.0178(11) Uani d . . 1
H H4 -0.3803 0.3999 0.7923 0.021 Uiso calc U R 1
C C5 -0.1296(10) 0.4633(3) 0.8048(5) 0.0167(11) Uani d . . 1
H H5 -0.1572 0.4775 0.8754 0.02 Uiso calc U R 1
C C6 0.1718(11) 0.5397(3) 0.8065(5) 0.0187(12) Uani d . . 1
H H6A 0.3216 0.5322 0.7885 0.022 Uiso calc U R 1
H H6B 0.1579 0.5364 0.8847 0.022 Uiso calc U R 1
C C7 0.1017(10) 0.6096(3) 0.7685(5) 0.0173(11) Uani d . . 1
H H7A 0.0862 0.6097 0.69 0.021 Uiso calc U R 1
H H7B -0.0369 0.6209 0.7993 0.021 Uiso calc U R 1
I I1 0.59980(6) 0.59170(2) 0.60177(3) 0.01490(8) Uani d . . 1
I I2 1.17753(6) 0.75700(2) 0.55733(3) 0.01561(8) Uani d . . 1
I I3 0.65584(6) 0.90421(2) 0.49731(3) 0.01619(8) Uani d . . 1
I I4 0.70664(6) 0.77790(2) 0.79987(3) 0.01525(8) Uani d . . 1
N N1 0.0377(8) 0.4881(3) 0.7539(4) 0.0148(9) Uani d . . 1
N N2 0.2621(9) 0.6612(3) 0.8021(4) 0.0199(11) Uani d . . 1
H H2A 0.2665 0.664 0.8744 0.03 Uiso calc U R 1
H H2B 0.226 0.7022 0.7744 0.03 Uiso calc U R 1
H H2C 0.3914 0.649 0.778 0.03 Uiso calc U R 1
Pb Pb1 0.67828(3) 0.74997(2) 0.55194(2) 0.01119(6) Uani d . . 1

loop_
_atom_site_aniso_label
_atom_site_aniso_U_11
_atom_site_aniso_U_22
_atom_site_aniso_U_33
_atom_site_aniso_U_12
_atom_site_aniso_U_13
_atom_site_aniso_U_23
C1 0.013(2) 0.019(3) 0.018(3) 0.002(2) 0.003(2) 0.001(2)
C2 0.016(3) 0.017(3) 0.020(3) 0.001(2) 0.002(2) -0.002(2)
C3 0.027(3) 0.014(3) 0.017(3) -0.004(2) 0.000(2) -0.002(2)
C4 0.019(3) 0.015(3) 0.020(3) -0.001(2) 0.007(2) 0.003(2)
C5 0.019(3) 0.017(3) 0.014(2) -0.001(2) 0.001(2) 0.000(2)
C6 0.024(3) 0.014(3) 0.018(3) -0.003(2) -0.008(2) 0.003(2)
C7 0.017(3) 0.013(3) 0.021(3) -0.001(2) -0.004(2) 0.001(2)
I1 0.01343(16) 0.01375(16) 0.01754(17) 0.00052(12) 0.00108(12) 0.00050(13)
I2 0.00821(16) 0.02173(19) 0.01687(18) 0.00071(12) 0.00004(13) 0.00285(13)
I3 0.01928(18) 0.01306(16) 0.01621(17) -0.00081(13) -0.00018(13) 0.00096(13)
I4 0.01799(17) 0.01903(18) 0.00870(15) -0.00195(13) -0.00063(12) -0.00040(12)
N1 0.016(2) 0.013(2) 0.015(2) -0.0026(18) -0.0006(17) 0.0030(17)
N2 0.023(3) 0.021(3) 0.015(2) -0.008(2) -0.0008(19) -0.001(2)
Pb1 0.00893(10) 0.01431(10) 0.01032(10) 0.00017(7) -0.00017(7) 0.00034(7)

loop_
_atom_type_symbol
_atom_type_description
_atom_type_scat_dispersion_real
_atom_type_scat_dispersion_imag
_atom_type_scat_source
C C 0.0033 0.0016 'International Tables Vol C Tables 4.2.6.8 and 6.1.1.4'
H H 0.0000 0.0000 'International Tables Vol C Tables 4.2.6.8 and 6.1.1.4'
I I -0.4742 1.8119 'International Tables Vol C Tables 4.2.6.8 and 6.1.1.4'
N N 0.0061 0.0033 'International Tables Vol C Tables 4.2.6.8 and 6.1.1.4'
Pb Pb -3.3944 10.1111 'International Tables Vol C Tables 4.2.6.8 and 6.1.1.4'

loop_
_geom_angle_atom_site_label_1
_geom_angle_atom_site_label_2
_geom_angle_atom_site_label_3
_geom_angle_site_symmetry_1
_geom_angle_site_symmetry_3
_geom_angle
N1 C1 C2 . . 120.7(6)
C1 C2 C3 . . 119.0(6)
C4 C3 C2 . . 119.6(6)
C5 C4 C3 . . 118.8(6)
N1 C5 C4 . . 120.8(6)
N1 C6 C7 . . 108.8(5)
N2 C7 C6 . . 109.7(5)
Pb1 I2 Pb1 . 1_655 174.410(17)
Pb1 I4 Pb1 . 4_576 159.051(14)
C5 N1 C1 . . 121.1(5)
C5 N1 C6 . . 119.6(5)
C1 N1 C6 . . 119.3(5)
I3 Pb1 I2 . . 90.247(12)
I3 Pb1 I4 . . 92.712(12)
I2 Pb1 I4 . . 85.849(12)
I3 Pb1 I2 . 1_455 85.388(12)
I2 Pb1 I2 . 1_455 174.409(17)
I4 Pb1 I2 . 1_455 90.862(12)
I3 Pb1 I4 . 4_575 87.386(11)
I2 Pb1 I4 . 4_575 87.702(12)
I4 Pb1 I4 . 4_575 173.550(16)
I2 Pb1 I4 1_455 4_575 95.573(12)
I3 Pb1 I1 . . 168.497(13)
I2 Pb1 I1 . . 101.211(12)
I4 Pb1 I1 . . 89.168(11)
I2 Pb1 I1 1_455 . 83.237(11)
I4 Pb1 I1 4_575 . 92.015(11)

loop_
_geom_bond_atom_site_label_1
_geom_bond_atom_site_label_2
_geom_bond_site_symmetry_2
_geom_bond_distance
C1 N1 . 1.350(8)
C1 C2 . 1.362(9)
C2 C3 . 1.392(9)
C3 C4 . 1.385(9)
C4 C5 . 1.374(9)
C5 N1 . 1.339(8)
C6 N1 . 1.478(8)
C6 C7 . 1.528(9)
C7 N2 . 1.499(8)
I1 Pb1 . 3.2357(5)
I2 Pb1 . 3.1658(4)
I2 Pb1 1_655 3.1771(4)
I3 Pb1 . 3.1331(5)
I4 Pb1 . 3.1680(4)
I4 Pb1 4_576 3.2238(4)
Pb1 I2 1_455 3.1771(4)
Pb1 I4 4_575 3.2238(4)
